data_4334813
loop_
_publ_author_name
'Ayuk M. Ako'
'Boris Burger'
'Yanhua Lan'
'Valeriu Mereacre'
'Rodolphe Cl\'erac'
'Gernot Buth'
'Silvia G\'omez-Coca'
'Eliseo Ruiz'
'Christopher E. Anson'
'Annie K. Powell'

_publ_contact_author
; 
'Annie K. Powell'
;
_publ_contact_author_email annie.powell@kit.edu
_publ_contact_author_phone '+49 721 608 42135'
_publ_section_title
;
 Magnetic Interactions Mediated by Diamagnetic Cations in [Mn18M] (M=
 Sr2+, Y3+, Cd2+, and Lu3+) Coordination Clusters
;
_journal_name_full 'Inorganic Chemistry'
_journal_page_first 5764
_journal_page_last 5774
_journal_paper_doi 10.1021/ic3025588
_journal_volume 52
_journal_year 2013
_chemical_formula_moiety '(C120 H138 Mn18 N30 O44 Y), (N O3)3, 11(C H4 O)'
_chemical_formula_sum 'C131 H182 Mn18 N33 O64 Y'
_chemical_formula_weight 4320.93
_chemical_name_systematic
; 
 ? 
;
_space_group_IT_number 148
_symmetry_cell_setting trigonal
_symmetry_space_group_name_Hall '-R 3'
_symmetry_space_group_name_H-M 'R -3 :H'
_atom_sites_solution_hydrogens geom
_atom_sites_solution_primary direct
_atom_sites_solution_secondary difmap
_audit_creation_method SHELXL-97
_cell_angle_alpha 90.00
_cell_angle_beta 90.00
_cell_angle_gamma 120.00
_cell_formula_units_Z 3
_cell_length_a 20.9556(10)
_cell_length_b 20.9556(10)
_cell_length_c 34.328(2)
_cell_measurement_reflns_used 7606
_cell_measurement_temperature 100(2)
_cell_measurement_theta_max 27.98
_cell_measurement_theta_min 2.32
_cell_volume 13055.1(12)
_computing_cell_refinement 'SMART-NT 5.6 (Bruker AXS Inc., 2005)'
_computing_data_collection 'SMART-NT 5.6 (Bruker AXS Inc., 2005)'
_computing_data_reduction 'SAINT+ 6.45 (Bruker AXS Inc., 2003)'
_computing_molecular_graphics 'Diamond 2.1 (Crystal Impact, 1998)'
_computing_publication_material 'SHELXTL 6.14 (BrukerAXS Inc., 2003)'
_computing_structure_refinement 'SHELXTL 6.14 (BrukerAXS Inc., 2003)'
_computing_structure_solution 'SHELXTL 6.14 (BrukerAXS Inc., 2003)'
_diffrn_ambient_temperature 100(2)
_diffrn_detector_area_resol_mean 8.333
_diffrn_measured_fraction_theta_full 0.997
_diffrn_measured_fraction_theta_max 0.997
_diffrn_measurement_device_type 'Bruker SMART Apex'
_diffrn_measurement_method 'CCD area detector'
_diffrn_radiation_monochromator graphite
_diffrn_radiation_source 'rotating anode'
_diffrn_radiation_type MoK\a
_diffrn_radiation_wavelength 0.71073
_diffrn_reflns_av_R_equivalents 0.0618
_diffrn_reflns_av_sigmaI/netI 0.0686
_diffrn_reflns_limit_h_max 21
_diffrn_reflns_limit_h_min -25
_diffrn_reflns_limit_k_max 25
_diffrn_reflns_limit_k_min -25
_diffrn_reflns_limit_l_max 33
_diffrn_reflns_limit_l_min -41
_diffrn_reflns_number 16928
_diffrn_reflns_theta_full 25.25
_diffrn_reflns_theta_max 25.39
_diffrn_reflns_theta_min 1.94
_exptl_absorpt_coefficient_mu 1.678
_exptl_absorpt_correction_T_max 0.844
_exptl_absorpt_correction_T_min 0.771
_exptl_absorpt_correction_type multi-scan
_exptl_absorpt_process_details 'SADABS 2.10 (Bruker AXS Inc., 2005)'
_exptl_crystal_colour black
_exptl_crystal_density_diffrn 1.649
_exptl_crystal_description block
_exptl_crystal_F_000 6600
_exptl_crystal_size_max 0.19
_exptl_crystal_size_mid 0.14
_exptl_crystal_size_min 0.11
_refine_diff_density_max 0.763
_refine_diff_density_min -0.360
_refine_diff_density_rms 0.098
_refine_ls_extinction_method none
_refine_ls_goodness_of_fit_ref 1.011
_refine_ls_hydrogen_treatment mixed
_refine_ls_matrix_type full
_refine_ls_number_parameters 397
_refine_ls_number_reflns 5333
_refine_ls_number_restraints 40
_refine_ls_restrained_S_all 1.015
_refine_ls_R_factor_all 0.1162
_refine_ls_R_factor_gt 0.0604
_refine_ls_shift/su_max 0.001
_refine_ls_shift/su_mean 0.000
_refine_ls_structure_factor_coef Fsqd
_refine_ls_weighting_details 'calc w=1/[\s^2^(Fo^2^)+(0.0902P)^2^+0.0000P] where P=(Fo^2^+2Fc^2^)/3'
_refine_ls_weighting_scheme calc
_refine_ls_wR_factor_gt 0.1425
_refine_ls_wR_factor_ref 0.1650
_reflns_number_gt 3190
_reflns_number_total 5333
_reflns_threshold_expression >2sigma(I)
_cod_data_source_file ic3025588_si_002_2.cif
_cod_data_source_block 458
_cod_original_cell_volume 13055.2(12)
_cod_original_sg_symbol_H-M 'R -3:H'
_cod_database_code 4334813

loop_
_symmetry_equiv_pos_as_xyz
'x, y, z'
'-y, x-y, z'
'-x+y, -x, z'
'x+2/3, y+1/3, z+1/3'
'-y+2/3, x-y+1/3, z+1/3'
'-x+y+2/3, -x+1/3, z+1/3'
'x+1/3, y+2/3, z+2/3'
'-y+1/3, x-y+2/3, z+2/3'
'-x+y+1/3, -x+2/3, z+2/3'
'-x, -y, -z'
'y, -x+y, -z'
'x-y, x, -z'
'-x+2/3, -y+1/3, -z+1/3'
'y+2/3, -x+y+1/3, -z+1/3'
'x-y+2/3, x+1/3, -z+1/3'
'-x+1/3, -y+2/3, -z+2/3'
'y+1/3, -x+y+2/3, -z+2/3'
'x-y+1/3, x+2/3, -z+2/3'

loop_
_atom_site_label
_atom_site_type_symbol
_atom_site_fract_x
_atom_site_fract_y
_atom_site_fract_z
_atom_site_U_iso_or_equiv
_atom_site_adp_type
_atom_site_occupancy
_atom_site_symmetry_multiplicity
_atom_site_calc_flag
_atom_site_refinement_flags
_atom_site_disorder_assembly
_atom_site_disorder_group
Y1 Y 0.6667 0.3333 0.3333 0.0290(3) Uani 1 6 d S . .
Mn2 Mn 0.76658(5) 0.36310(5) 0.24891(2) 0.0301(2) Uani 1 1 d . . .
Mn3 Mn 0.70162(5) 0.26870(5) 0.17082(2) 0.0319(2) Uani 1 1 d . . .
Mn4 Mn 0.87199(5) 0.40211(5) 0.17084(2) 0.0350(3) Uani 1 1 d . . .
O1 O 0.6667 0.3333 0.26192(17) 0.0279(14) Uani 1 3 d S . .
O2 O 0.7558(2) 0.36397(19) 0.19376(10) 0.0318(9) Uani 1 1 d . . .
O3 O 0.8612(2) 0.3790(2) 0.23698(10) 0.0346(9) Uani 1 1 d . . .
C1 C 0.9060(3) 0.3731(3) 0.26311(17) 0.0358(14) Uani 1 1 d . . .
C2 C 0.9069(3) 0.3922(3) 0.30196(17) 0.0375(14) Uani 1 1 d . . .
C3 C 0.9573(3) 0.3885(4) 0.32751(17) 0.0433(15) Uani 1 1 d . . .
H3A H 0.9577 0.4010 0.3541 0.052 Uiso 1 1 calc R . .
C4 C 1.0063(4) 0.3670(4) 0.31485(19) 0.0510(17) Uani 1 1 d . . .
C5 C 1.0013(3) 0.3445(4) 0.27625(19) 0.0483(17) Uani 1 1 d . . .
H5A H 1.0334 0.3278 0.2674 0.058 Uiso 1 1 calc R . .
C6 C 0.9515(3) 0.3456(3) 0.25058(16) 0.0393(14) Uani 1 1 d . . .
C7 C 0.8555(3) 0.4184(3) 0.31607(17) 0.0383(14) Uani 1 1 d . . .
H7A H 0.8558 0.4192 0.3449 0.046 Uiso 1 1 calc R . .
H7B H 0.8739 0.4694 0.3068 0.046 Uiso 1 1 calc R . .
O4 O 0.78181(19) 0.3730(2) 0.30283(11) 0.0326(9) Uani 1 1 d . . .
C8 C 0.9440(4) 0.3162(4) 0.20965(17) 0.0429(15) Uani 1 1 d D . .
H8A H 0.9796 0.2987 0.2060 0.051 Uiso 1 1 calc R . .
H8B H 0.8938 0.2735 0.2062 0.051 Uiso 1 1 calc R . .
O5 O 0.9570(2) 0.3706(3) 0.18056(12) 0.0441(11) Uani 1 1 d . . .
H5 H 1.003(3) 0.397(3) 0.1783(17) 0.053 Uiso 1 1 d D . .
C9 C 1.0630(4) 0.3672(5) 0.3424(2) 0.072(2) Uani 1 1 d . . .
H9A H 1.0702 0.3998 0.3645 0.108 Uiso 1 1 calc R . .
H9B H 1.1098 0.3849 0.3286 0.108 Uiso 1 1 calc R . .
H9C H 1.0455 0.3171 0.3520 0.108 Uiso 1 1 calc R . .
O6 O 0.6483(2) 0.1805(2) 0.14236(11) 0.0370(9) Uani 1 1 d . . .
C10 C 0.6720(3) 0.1755(3) 0.10618(16) 0.0382(14) Uani 1 1 d . . .
C11 C 0.7460(4) 0.1991(3) 0.10015(17) 0.0412(15) Uani 1 1 d . . .
C12 C 0.7694(4) 0.1953(4) 0.06258(18) 0.0494(17) Uani 1 1 d . . .
H12A H 0.8203 0.2126 0.0583 0.059 Uiso 1 1 calc R . .
C13 C 0.7214(4) 0.1673(5) 0.0311(2) 0.065(2) Uani 1 1 d . . .
C14 C 0.6482(4) 0.1446(4) 0.0385(2) 0.062(2) Uani 1 1 d . . .
H14A H 0.6140 0.1253 0.0176 0.074 Uiso 1 1 calc R . .
C15 C 0.6223(4) 0.1490(4) 0.07555(19) 0.0464(16) Uani 1 1 d . . .
C16 C 0.7999(3) 0.2311(3) 0.13298(17) 0.0383(14) Uani 1 1 d . . .
H16A H 0.7909 0.1917 0.1518 0.046 Uiso 1 1 calc R . .
H16B H 0.8505 0.2515 0.1227 0.046 Uiso 1 1 calc R . .
O7 O 0.7938(2) 0.2884(2) 0.15261(11) 0.0363(10) Uani 1 1 d . . .
C17 C 0.5447(4) 0.1309(4) 0.08039(18) 0.0542(19) Uani 1 1 d . . .
H17A H 0.5440 0.1772 0.0848 0.065 Uiso 1 1 calc R . .
H17B H 0.5179 0.1089 0.0558 0.065 Uiso 1 1 calc R . .
O8 O 0.5060(3) 0.0809(3) 0.11190(14) 0.0527(13) Uani 1 1 d . . .
H8 H 0.503(4) 0.042(4) 0.105(2) 0.063 Uiso 1 1 d . . .
C18 C 0.7486(5) 0.1614(6) -0.0090(2) 0.105(4) Uani 1 1 d . . .
H18A H 0.7950 0.2066 -0.0147 0.157 Uiso 1 1 calc R . .
H18B H 0.7117 0.1543 -0.0286 0.157 Uiso 1 1 calc R . .
H18C H 0.7568 0.1192 -0.0095 0.157 Uiso 1 1 calc R . .
N11 N 0.6667 0.3333 0.1289(2) 0.0343(19) Uani 1 3 d S . .
N12 N 0.6667 0.3333 0.0944(3) 0.040(2) Uani 1 3 d S . .
N13 N 0.6667 0.3333 0.0607(3) 0.070(3) Uani 1 3 d S . .
N21 N 0.7089(3) 0.2342(3) 0.23747(14) 0.0387(12) Uani 1 1 d . . .
N22 N 0.7307(3) 0.1920(3) 0.24005(14) 0.0414(12) Uani 1 1 d . . .
N23 N 0.7524(4) 0.1508(4) 0.24166(17) 0.071(2) Uani 1 1 d . . .
N1 N 0.9515(3) 0.5166(3) 0.19210(16) 0.0544(15) Uani 1 1 d . . .
C19 C 0.9817(4) 0.5707(4) 0.2086(2) 0.0584(19) Uani 1 1 d . . .
C20 C 1.0228(5) 0.6395(5) 0.2290(2) 0.085(3) Uani 1 1 d . . .
H20A H 1.0756 0.6577 0.2261 0.128 Uiso 1 1 calc R . .
H20B H 1.0097 0.6321 0.2567 0.128 Uiso 1 1 calc R . .
H20C H 1.0110 0.6757 0.2182 0.128 Uiso 1 1 calc R . .
O31 O 1.1042(4) 0.4644(6) 0.1868(3) 0.157(4) Uani 1 1 d D . .
C31A C 1.1206(16) 0.5225(15) 0.2151(8) 0.138(10) Uiso 0.50 1 d PD . .
C31B C 1.136(3) 0.5460(14) 0.1885(18) 0.32(3) Uiso 0.50 1 d PD . .
N41 N 0.446(3) -0.090(2) 0.0858(14) 0.240(18) Uiso 0.50 1 d PDU A 1
O41 O 0.4966(6) -0.0546(6) 0.1084(4) 0.063(3) Uani 0.50 1 d PDU A 1
O42 O 0.403(2) -0.1579(19) 0.0874(10) 0.36(2) Uiso 0.50 1 d PDU A 1
O43 O 0.4462(16) -0.0612(16) 0.0533(8) 0.241(12) Uiso 0.50 1 d PDU A 1
O44 O 0.464(2) -0.079(2) 0.0810(13) 0.220(13) Uiso 0.50 1 d PDU B 2
C44A C 0.434(5) -0.145(4) 0.054(3) 0.25(2) Uiso 0.25 1 d PDU B 2
C44B C 0.481(5) -0.052(5) 0.1217(16) 0.17(3) Uiso 0.25 1 d PDU B 2
O51A O 0.4494(17) -0.2192(16) 0.0188(8) 0.097(9) Uiso 0.22 1 d P C -1
C51A C 0.405(2) -0.289(2) 0.0360(10) 0.066(9) Uiso 0.22 1 d P C -1
O51B O 0.328(7) -0.351(3) 0.0287(9) 0.062(15) Uiso 0.11 1 d P D -2
C51B C 0.385(5) -0.231(4) 0.047(2) 0.08(2) Uiso 0.11 1 d P B -2

loop_
_atom_site_aniso_label
_atom_site_aniso_U_11
_atom_site_aniso_U_22
_atom_site_aniso_U_33
_atom_site_aniso_U_23
_atom_site_aniso_U_13
_atom_site_aniso_U_12
Y1 0.0298(5) 0.0298(5) 0.0273(7) 0.000 0.000 0.0149(2)
Mn2 0.0299(5) 0.0329(5) 0.0277(5) -0.0004(4) 0.0004(4) 0.0159(4)
Mn3 0.0331(5) 0.0337(5) 0.0291(5) -0.0024(4) 0.0000(4) 0.0169(4)
Mn4 0.0358(5) 0.0412(5) 0.0312(5) -0.0007(4) 0.0020(4) 0.0216(4)
O1 0.028(2) 0.028(2) 0.028(3) 0.000 0.000 0.0139(10)
O2 0.032(2) 0.033(2) 0.030(2) 0.0020(17) 0.0002(16) 0.0157(18)
O3 0.034(2) 0.042(2) 0.032(2) 0.0019(17) 0.0009(17) 0.0215(19)
C1 0.031(3) 0.038(3) 0.037(3) 0.005(3) 0.003(3) 0.016(3)
C2 0.029(3) 0.035(3) 0.043(4) 0.000(3) 0.001(3) 0.012(3)
C3 0.034(3) 0.058(4) 0.032(3) -0.010(3) -0.005(3) 0.019(3)
C4 0.037(4) 0.070(5) 0.047(4) -0.004(4) -0.008(3) 0.028(4)
C5 0.037(4) 0.067(5) 0.047(4) -0.009(3) -0.001(3) 0.031(3)
C6 0.041(4) 0.046(4) 0.031(3) 0.001(3) 0.001(3) 0.022(3)
C7 0.037(3) 0.035(3) 0.037(3) -0.010(3) -0.001(3) 0.013(3)
O4 0.026(2) 0.037(2) 0.034(2) -0.0027(17) -0.0011(16) 0.0143(18)
C8 0.047(4) 0.054(4) 0.041(4) -0.001(3) -0.001(3) 0.034(3)
O5 0.043(3) 0.058(3) 0.039(2) 0.001(2) 0.003(2) 0.031(2)
C9 0.047(4) 0.117(7) 0.061(5) -0.017(5) -0.016(4) 0.048(5)
O6 0.040(2) 0.037(2) 0.032(2) -0.0082(18) -0.0030(18) 0.018(2)
C10 0.044(4) 0.033(3) 0.031(3) -0.007(3) 0.000(3) 0.015(3)
C11 0.049(4) 0.042(4) 0.035(3) -0.007(3) -0.003(3) 0.024(3)
C12 0.040(4) 0.060(4) 0.046(4) -0.012(3) -0.002(3) 0.023(3)
C13 0.058(5) 0.092(6) 0.041(4) -0.015(4) 0.004(4) 0.035(4)
C14 0.048(4) 0.084(6) 0.045(4) -0.017(4) -0.011(3) 0.026(4)
C15 0.046(4) 0.050(4) 0.042(4) -0.008(3) -0.001(3) 0.023(3)
C16 0.039(3) 0.037(3) 0.041(3) -0.007(3) 0.002(3) 0.020(3)
O7 0.033(2) 0.036(2) 0.038(2) -0.0069(18) -0.0019(18) 0.0156(18)
C17 0.046(4) 0.072(5) 0.035(4) -0.011(3) -0.005(3) 0.021(4)
O8 0.042(3) 0.051(3) 0.052(3) -0.015(2) 0.000(2) 0.013(2)
C18 0.059(6) 0.172(11) 0.055(5) -0.034(6) 0.000(4) 0.037(6)
N11 0.036(3) 0.036(3) 0.032(5) 0.000 0.000 0.0178(15)
N12 0.044(3) 0.044(3) 0.031(5) 0.000 0.000 0.0220(17)
N13 0.080(5) 0.080(5) 0.051(7) 0.000 0.000 0.040(3)
N21 0.046(3) 0.036(3) 0.042(3) 0.001(2) 0.003(2) 0.026(3)
N22 0.048(3) 0.049(3) 0.030(3) -0.002(2) 0.002(2) 0.027(3)
N23 0.118(6) 0.096(5) 0.048(4) -0.001(3) 0.006(4) 0.089(5)
N1 0.057(4) 0.040(3) 0.050(3) 0.006(3) -0.015(3) 0.013(3)
C19 0.063(5) 0.050(5) 0.054(5) 0.003(4) -0.012(4) 0.022(4)
C20 0.112(8) 0.065(6) 0.068(6) -0.008(5) -0.024(5) 0.037(5)
O31 0.075(5) 0.197(10) 0.152(7) 0.002(7) 0.006(5) 0.033(6)
O41 0.063(7) 0.047(6) 0.079(8) -0.033(6) 0.001(6) 0.027(5)

loop_
_atom_type_symbol
_atom_type_description
_atom_type_scat_dispersion_real
_atom_type_scat_dispersion_imag
_atom_type_scat_source
C C 0.0033 0.0016 'International Tables Vol C Tables 4.2.6.8 and 6.1.1.4'
H H 0.0000 0.0000 'International Tables Vol C Tables 4.2.6.8 and 6.1.1.4'
N N 0.0061 0.0033 'International Tables Vol C Tables 4.2.6.8 and 6.1.1.4'
O O 0.0106 0.0060 'International Tables Vol C Tables 4.2.6.8 and 6.1.1.4'
Mn Mn 0.3368 0.7283 'International Tables Vol C Tables 4.2.6.8 and 6.1.1.4'
Y Y -2.7962 3.5667 'International Tables Vol C Tables 4.2.6.8 and 6.1.1.4'

loop_
_geom_angle_atom_site_label_1
_geom_angle_atom_site_label_2
_geom_angle_atom_site_label_3
_geom_angle
_geom_angle_site_symmetry_1
_geom_angle_site_symmetry_3
O4 Y1 O4 101.93(11) 16_655 18_545
O4 Y1 O4 78.08(11) 16_655 2_655
O4 Y1 O4 78.08(11) 18_545 2_655
O4 Y1 O4 78.08(11) 16_655 3_665
O4 Y1 O4 180.0 18_545 3_665
O4 Y1 O4 101.92(11) 2_655 3_665
O4 Y1 O4 180.0 16_655 .
O4 Y1 O4 78.08(11) 18_545 .
O4 Y1 O4 101.92(11) 2_655 .
O4 Y1 O4 101.92(11) 3_665 .
O4 Y1 O4 101.92(11) 16_655 17
O4 Y1 O4 101.92(11) 18_545 17
O4 Y1 O4 179.997(1) 2_655 17
O4 Y1 O4 78.08(11) 3_665 17
O4 Y1 O4 78.08(11) . 17
O4 Y1 O1 116.25(9) 16_655 .
O4 Y1 O1 116.25(9) 18_545 .
O4 Y1 O1 63.75(9) 2_655 .
O4 Y1 O1 63.75(9) 3_665 .
O4 Y1 O1 63.75(9) . .
O4 Y1 O1 116.25(9) 17 .
O4 Y1 O1 63.75(9) 16_655 16_655
O4 Y1 O1 63.75(9) 18_545 16_655
O4 Y1 O1 116.25(9) 2_655 16_655
O4 Y1 O1 116.25(9) 3_665 16_655
O4 Y1 O1 116.25(9) . 16_655
O4 Y1 O1 63.75(9) 17 16_655
O1 Y1 O1 180.0 . 16_655
O4 Mn2 O3 95.12(16) . .
O4 Mn2 O2 174.00(16) . .
O3 Mn2 O2 84.36(15) . .
O4 Mn2 O1 84.5(2) . .
O3 Mn2 O1 172.33(13) . .
O2 Mn2 O1 96.8(2) . .
O4 Mn2 N21 104.54(16) . .
O3 Mn2 N21 93.31(17) . .
O2 Mn2 N21 81.46(16) . .
O1 Mn2 N21 79.41(13) . .
O4 Mn2 N21 97.99(17) . 2_655
O3 Mn2 N21 108.30(17) . 2_655
O2 Mn2 N21 76.57(16) . 2_655
O1 Mn2 N21 79.32(13) . 2_655
N21 Mn2 N21 147.2(2) . 2_655
O7 Mn3 O6 94.81(17) . .
O7 Mn3 O2 84.16(16) . .
O6 Mn3 O2 172.90(16) . .
O7 Mn3 O2 174.67(17) . 3_665
O6 Mn3 O2 85.71(16) . 3_665
O2 Mn3 O2 96.0(2) . 3_665
O7 Mn3 N11 104.80(16) . .
O6 Mn3 N11 92.60(17) . .
O2 Mn3 N11 80.90(15) . .
O2 Mn3 N11 80.46(15) 3_665 .
O7 Mn3 N21 99.74(17) . .
O6 Mn3 N21 106.93(17) . .
O2 Mn3 N21 80.16(16) . .
O2 Mn3 N21 75.06(16) 3_665 .
N11 Mn3 N21 147.1(2) . .
O8 Mn4 O7 89.17(18) 2_655 .
O8 Mn4 O5 82.17(17) 2_655 .
O7 Mn4 O5 89.71(16) . .
O8 Mn4 N1 93.0(2) 2_655 .
O7 Mn4 N1 177.55(17) . .
O5 Mn4 N1 89.52(19) . .
O8 Mn4 O2 132.54(16) 2_655 .
O7 Mn4 O2 68.51(13) . .
O5 Mn4 O2 135.93(15) . .
N1 Mn4 O2 110.60(19) . .
O8 Mn4 O3 159.73(16) 2_655 .
O7 Mn4 O3 96.35(14) . .
O5 Mn4 O3 78.38(14) . .
N1 Mn4 O3 81.22(17) . .
O2 Mn4 O3 67.22(13) . .
O8 Mn4 O6 77.29(15) 2_655 2_655
O7 Mn4 O6 101.63(14) . 2_655
O5 Mn4 O6 156.28(15) . 2_655
N1 Mn4 O6 79.93(17) . 2_655
O2 Mn4 O6 67.77(13) . 2_655
O3 Mn4 O6 120.24(13) . 2_655
Mn2 O1 Mn2 114.73(13) 2_655 3_665
Mn2 O1 Mn2 114.73(13) 2_655 .
Mn2 O1 Mn2 114.73(13) 3_665 .
Mn2 O1 Y1 103.49(17) 2_655 .
Mn2 O1 Y1 103.49(17) 3_665 .
Mn2 O1 Y1 103.49(17) . .
Mn3 O2 Mn2 114.30(18) . .
Mn3 O2 Mn3 111.99(18) . 2_655
Mn2 O2 Mn3 119.34(19) . 2_655
Mn3 O2 Mn4 101.32(16) . .
Mn2 O2 Mn4 103.53(16) . .
Mn3 O2 Mn4 103.50(15) 2_655 .
C1 O3 Mn2 124.0(3) . .
C1 O3 Mn4 132.3(3) . .
Mn2 O3 Mn4 103.62(16) . .
O3 C1 C2 121.4(5) . .
O3 C1 C6 118.7(5) . .
C2 C1 C6 119.9(5) . .
C1 C2 C3 119.1(5) . .
C1 C2 C7 120.1(5) . .
C3 C2 C7 120.8(5) . .
C4 C3 C2 121.6(6) . .
C4 C3 H3A 119.2 . .
C2 C3 H3A 119.2 . .
C3 C4 C5 117.9(6) . .
C3 C4 C9 120.7(6) . .
C5 C4 C9 121.4(6) . .
C6 C5 C4 122.2(6) . .
C6 C5 H5A 118.9 . .
C4 C5 H5A 118.9 . .
C5 C6 C1 119.1(5) . .
C5 C6 C8 120.9(6) . .
C1 C6 C8 120.0(5) . .
O4 C7 C2 112.7(4) . .
O4 C7 H7A 109.0 . .
C2 C7 H7A 109.0 . .
O4 C7 H7B 109.0 . .
C2 C7 H7B 109.0 . .
H7A C7 H7B 107.8 . .
C7 O4 Mn2 117.2(3) . .
C7 O4 Y1 131.9(3) . .
Mn2 O4 Y1 108.12(16) . .
O5 C8 C6 112.5(5) . .
O5 C8 H8A 109.1 . .
C6 C8 H8A 109.1 . .
O5 C8 H8B 109.1 . .
C6 C8 H8B 109.1 . .
H8A C8 H8B 107.8 . .
C8 O5 Mn4 118.7(3) . .
C8 O5 H5 107(4) . .
Mn4 O5 H5 128(4) . .
C4 C9 H9A 109.5 . .
C4 C9 H9B 109.5 . .
H9A C9 H9B 109.5 . .
C4 C9 H9C 109.5 . .
H9A C9 H9C 109.5 . .
H9B C9 H9C 109.5 . .
C10 O6 Mn3 119.2(3) . .
C10 O6 Mn4 132.9(3) . 3_665
Mn3 O6 Mn4 102.23(16) . 3_665
O6 C10 C15 119.6(6) . .
O6 C10 C11 119.6(5) . .
C15 C10 C11 120.8(5) . .
C10 C11 C12 118.7(6) . .
C10 C11 C16 120.4(5) . .
C12 C11 C16 120.8(6) . .
C13 C12 C11 122.7(6) . .
C13 C12 H12A 118.6 . .
C11 C12 H12A 118.6 . .
C14 C13 C12 116.5(6) . .
C14 C13 C18 122.5(7) . .
C12 C13 C18 121.0(7) . .
C13 C14 C15 122.9(6) . .
C13 C14 H14A 118.6 . .
C15 C14 H14A 118.6 . .
C10 C15 C14 118.5(6) . .
C10 C15 C17 121.7(6) . .
C14 C15 C17 119.7(6) . .
O7 C16 C11 111.4(5) . .
O7 C16 H16A 109.4 . .
C11 C16 H16A 109.4 . .
O7 C16 H16B 109.4 . .
C11 C16 H16B 109.4 . .
H16A C16 H16B 108.0 . .
C16 O7 Mn3 119.1(3) . .
C16 O7 Mn4 135.1(3) . .
Mn3 O7 Mn4 105.77(17) . .
O8 C17 C15 114.6(6) . .
O8 C17 H17A 108.6 . .
C15 C17 H17A 108.6 . .
O8 C17 H17B 108.6 . .
C15 C17 H17B 108.6 . .
H17A C17 H17B 107.6 . .
C17 O8 Mn4 116.4(4) . 3_665
C17 O8 H8 104(5) . .
Mn4 O8 H8 127(5) 3_665 .
C13 C18 H18A 109.5 . .
C13 C18 H18B 109.5 . .
H18A C18 H18B 109.5 . .
C13 C18 H18C 109.5 . .
H18A C18 H18C 109.5 . .
H18B C18 H18C 109.5 . .
N12 N11 Mn3 128.12(16) . 3_665
N12 N11 Mn3 128.12(16) . 2_655
Mn3 N11 Mn3 85.9(2) 3_665 2_655
N12 N11 Mn3 128.12(16) . .
Mn3 N11 Mn3 85.9(2) 3_665 .
Mn3 N11 Mn3 85.9(2) 2_655 .
N13 N12 N11 180.000(1) . .
N22 N21 Mn2 132.0(4) . .
N22 N21 Mn2 137.1(4) . 3_665
Mn2 N21 Mn2 85.41(16) . 3_665
N22 N21 Mn3 113.4(4) . .
Mn2 N21 Mn3 83.65(16) . .
Mn2 N21 Mn3 87.05(17) 3_665 .
N23 N22 N21 178.4(6) . .
C19 N1 Mn4 166.4(6) . .
N1 C19 C20 177.7(9) . .
C19 C20 H20A 109.5 . .
C19 C20 H20B 109.5 . .
H20A C20 H20B 109.5 . .
C19 C20 H20C 109.5 . .
H20A C20 H20C 109.5 . .
H20B C20 H20C 109.5 . .
O41 N41 O42 126(4) . .
O41 N41 O43 118(3) . .
O42 N41 O43 114(2) . .

loop_
_geom_bond_atom_site_label_1
_geom_bond_atom_site_label_2
_geom_bond_distance
_geom_bond_site_symmetry_2
Y1 O4 2.367(4) 16_655
Y1 O4 2.367(4) 18_545
Y1 O4 2.367(4) 2_655
Y1 O4 2.367(4) 3_665
Y1 O4 2.367(4) .
Y1 O4 2.367(4) 17
Y1 O1 2.452(6) .
Y1 O1 2.452(6) 16_655
Mn2 O4 1.872(4) .
Mn2 O3 1.883(4) .
Mn2 O2 1.908(4) .
Mn2 O1 1.9148(16) .
Mn2 N21 2.376(5) .
Mn2 N21 2.379(5) 2_655
Mn3 O7 1.869(4) .
Mn3 O6 1.885(4) .
Mn3 O2 1.905(4) .
Mn3 O2 1.927(4) 3_665
Mn3 N11 2.331(5) .
Mn3 N21 2.427(5) .
Mn4 O8 2.197(5) 2_655
Mn4 O7 2.202(4) .
Mn4 O5 2.212(4) .
Mn4 N1 2.252(6) .
Mn4 O2 2.289(4) .
Mn4 O3 2.309(4) .
Mn4 O6 2.360(4) 2_655
O1 Mn2 1.9147(16) 2_655
O1 Mn2 1.9147(16) 3_665
O2 Mn3 1.927(4) 2_655
O3 C1 1.350(6) .
C1 C2 1.390(8) .
C1 C6 1.404(8) .
C2 C3 1.404(8) .
C2 C7 1.514(8) .
C3 C4 1.381(9) .
C3 H3A 0.9500 .
C4 C5 1.393(9) .
C4 C9 1.517(9) .
C5 C6 1.376(8) .
C5 H5A 0.9500 .
C6 C8 1.510(8) .
C7 O4 1.424(6) .
C7 H7A 0.9900 .
C7 H7B 0.9900 .
C8 O5 1.436(7) .
C8 H8A 0.9900 .
C8 H8B 0.9900 .
O5 H5 0.83(5) .
C9 H9A 0.9800 .
C9 H9B 0.9800 .
C9 H9C 0.9800 .
O6 C10 1.361(6) .
O6 Mn4 2.361(4) 3_665
C10 C15 1.385(8) .
C10 C11 1.387(8) .
C11 C12 1.397(8) .
C11 C16 1.496(8) .
C12 C13 1.392(9) .
C12 H12A 0.9500 .
C13 C14 1.383(10) .
C13 C18 1.519(10) .
C14 C15 1.403(9) .
C14 H14A 0.9500 .
C15 C17 1.483(9) .
C16 O7 1.437(6) .
C16 H16A 0.9900 .
C16 H16B 0.9900 .
C17 O8 1.441(8) .
C17 H17A 0.9900 .
C17 H17B 0.9900 .
O8 Mn4 2.197(5) 3_665
O8 H8 0.82(7) .
C18 H18A 0.9800 .
C18 H18B 0.9800 .
C18 H18C 0.9800 .
N11 N12 1.185(11) .
N11 Mn3 2.331(5) 3_665
N11 Mn3 2.331(5) 2_655
N12 N13 1.157(12) .
N21 N22 1.185(7) .
N21 Mn2 2.379(5) 3_665
N22 N23 1.162(7) .
N1 C19 1.135(8) .
C19 C20 1.439(11) .
C20 H20A 0.9800 .
C20 H20B 0.9800 .
C20 H20C 0.9800 .
O31 C31A 1.457(17) .
O31 C31B 1.50(2) .
C31A C31B 1.01(6) .
N41 O41 1.22(2) .
N41 O42 1.245(14) .
N41 O43 1.27(5) .
O44 C44B 1.48(2) .
O44 C44A 1.51(2) .
O51A C51A 1.42(4) .

loop_
_geom_hbond_atom_site_label_D
_geom_hbond_atom_site_label_H
_geom_hbond_atom_site_label_A
_geom_hbond_distance_DH
_geom_hbond_distance_HA
_geom_hbond_distance_DA
_geom_hbond_angle_DHA
O5 H5 O31 0.83(5) 1.90(6) 2.714(9) 165(6)
O8 H8 O41 0.82(7) 1.97(7) 2.748(12) 159(7)
O8 H8 O44 0.82(7) 2.38(8) 3.18(5) 167(7)
